data_7719395
loop_
_publ_author_name
'Kelly, Conor T.'
'Cuza, Emmelyne'
'Pasquetti, Eoin'
'Quinn, Niall'
'Griffin, Michael'
'Nockemann, Peter'
'M&#xfc;ller-Bunz, Helge'
'Bruno-Colmenarez, Julia'
'Felton, Solveig'
'Lada, Zoi G.'
'Morgan, Grace G.'

_publ_section_title
;
 Symmetric and asymmetric ligands for Fe<sup>III</sup> spin crossover -
 the influence of the <i>C</i><sub>2</sub> axis.
;
_journal_issue 38
_journal_name_full 'Dalton transactions (Cambridge, England : 2003)'
_journal_page_first 14522
_journal_page_last 14532
_journal_paper_doi 10.1039/d5dt01833a
_journal_volume 54
_journal_year 2025
_chemical_formula_moiety 'C21 H24 Fe I2 N4 O2, Cl O4'
_chemical_formula_sum 'C21 H24 Cl Fe I2 N4 O6'
_chemical_formula_weight 773.54
_space_group_crystal_system monoclinic
_space_group_IT_number 15
_space_group_name_Hall '-C 2yc'
_space_group_name_H-M_alt 'C 1 2/c 1'
_atom_sites_solution_hydrogens mixed
_atom_sites_solution_primary dual
_audit_creation_date 2025-03-13
_audit_creation_method
;
Olex2 1.5
(compiled 2024.01.12 svn.r2f8d729c for OlexSys, GUI svn.r6928)
;
_audit_update_record
;
2025-06-04 deposited with the CCDC.	2025-09-05 downloaded from the CCDC.
;
_cell_angle_alpha 90
_cell_angle_beta 100.856(3)
_cell_angle_gamma 90
_cell_formula_units_Z 4
_cell_length_a 12.7520(4)
_cell_length_b 20.1215(6)
_cell_length_c 9.8930(3)
_cell_measurement_reflns_used 9289
_cell_measurement_temperature 100.00(14)
_cell_measurement_theta_max 29.1210
_cell_measurement_theta_min 2.0290
_cell_volume 2493.01(13)
_computing_cell_refinement 'CrysAlisPro 1.171.41.123a (Rigaku OD, 2022)'
_computing_data_collection 'CrysAlisPro 1.171.41.123a (Rigaku OD, 2022)'
_computing_data_reduction 'CrysAlisPro 1.171.41.123a (Rigaku OD, 2022)'
_computing_molecular_graphics 'Olex2 1.5 (Dolomanov et al., 2009)'
_computing_publication_material 'Olex2 1.5 (Dolomanov et al., 2009)'
_computing_structure_refinement 'SHELXL 2018/3 (Sheldrick, 2015)'
_computing_structure_solution 'SHELXT 2018/2 (Sheldrick, 2018)'
_diffrn_ambient_environment N~2~
_diffrn_ambient_temperature 100.00(14)
_diffrn_detector 'CCD plate'
_diffrn_detector_area_resol_mean 10.3196
_diffrn_detector_type Atlas
_diffrn_measured_fraction_theta_full 1.000
_diffrn_measured_fraction_theta_max 0.920
_diffrn_measurement_details
;
List of Runs (angles in degrees, time in seconds):

 # Type Start End Width t~exp~ \w \q \k \f Frames
#--------------------------------------------------------------------------
 1 \w 44.00 69.00 0.50 12.00 -- 10.07 174.00 -94.00 50
 2 \w 40.00 65.00 0.50 12.00 -- 10.07-174.00-104.00 50
 3 \w 5.00 57.00 0.50 12.00 -- 10.07-113.00 34.00 104
 4 \w -6.00 21.00 0.50 12.00 -- -9.60 -99.00-150.00 54
 5 \w 2.00 62.00 0.50 12.00 -- -9.60 37.00-180.00 120
 6 \w -40.00 -4.00 0.50 12.00 -- -9.60 77.00-120.00 72
 7 \w -83.00 13.00 0.50 12.00 -- -9.60 -37.00 60.00 192
 8 \w -42.00 19.00 0.50 12.00 -- -9.60 -77.00-150.00 122
 9 \w -32.00 -5.00 0.50 12.00 -- -9.60 37.00-180.00 54
 10 \w -63.00 -8.00 0.50 12.00 -- 10.07 -37.00 0.00 110
 11 \w 10.00 47.00 0.50 12.00 -- 10.07 -99.00 -90.00 74
 12 \w -1.00 31.00 0.50 12.00 -- 10.07 -37.00 0.00 64
;
_diffrn_measurement_device 'four-circle diffractometer'
_diffrn_measurement_device_type 'SuperNova, Dual, Cu at home/near, Atlas'
_diffrn_measurement_method '\w scans'
_diffrn_orient_matrix_type 'CrysAlisPro convention (1999,Acta A55,543-557)'
_diffrn_orient_matrix_UB_11 -0.0509621000
_diffrn_orient_matrix_UB_12 0.0055788000
_diffrn_orient_matrix_UB_13 -0.0415601000
_diffrn_orient_matrix_UB_21 0.0121978000
_diffrn_orient_matrix_UB_22 0.0342429000
_diffrn_orient_matrix_UB_23 -0.0040747000
_diffrn_orient_matrix_UB_31 0.0215059000
_diffrn_orient_matrix_UB_32 -0.0061944000
_diffrn_orient_matrix_UB_33 -0.0598951000
_diffrn_radiation_monochromator mirror
_diffrn_radiation_probe x-ray
_diffrn_radiation_type 'Mo K\a'
_diffrn_radiation_wavelength 0.71073
_diffrn_reflns_av_R_equivalents 0.0310
_diffrn_reflns_av_unetI/netI 0.0243
_diffrn_reflns_Laue_measured_fraction_full 1.000
_diffrn_reflns_Laue_measured_fraction_max 0.920
_diffrn_reflns_limit_h_max 17
_diffrn_reflns_limit_h_min -17
_diffrn_reflns_limit_k_max 27
_diffrn_reflns_limit_k_min -27
_diffrn_reflns_limit_l_max 13
_diffrn_reflns_limit_l_min -13
_diffrn_reflns_number 19515
_diffrn_reflns_point_group_measured_fraction_full 1.000
_diffrn_reflns_point_group_measured_fraction_max 0.920
_diffrn_reflns_theta_full 25.242
_diffrn_reflns_theta_max 29.532
_diffrn_reflns_theta_min 1.915
_diffrn_source 'micro-focus sealed X-ray tube'
_diffrn_source_type 'SuperNova (Mo) X-ray Source'
_exptl_absorpt_coefficient_mu 3.234
_exptl_absorpt_correction_T_max 1.000
_exptl_absorpt_correction_T_min 0.573
_exptl_absorpt_correction_type gaussian
_exptl_absorpt_process_details
;
CrysAlisPro 1.171.41.123a (Rigaku Oxford Diffraction, 2022)
Numerical absorption correction based on gaussian integration over
a multifaceted crystal model
Empirical absorption correction using spherical harmonics,
implemented in SCALE3 ABSPACK scaling algorithm.
;
_exptl_crystal_colour black
_exptl_crystal_colour_primary black
_exptl_crystal_density_diffrn 2.061
_exptl_crystal_description plate
_exptl_crystal_F_000 1500
_exptl_crystal_size_max 0.214
_exptl_crystal_size_mid 0.079
_exptl_crystal_size_min 0.033
_refine_diff_density_max 0.514
_refine_diff_density_min -0.430
_refine_diff_density_rms 0.095
_refine_ls_extinction_method none
_refine_ls_goodness_of_fit_ref 1.094
_refine_ls_hydrogen_treatment mixed
_refine_ls_matrix_type full
_refine_ls_number_parameters 183
_refine_ls_number_reflns 3211
_refine_ls_number_restraints 7
_refine_ls_restrained_S_all 1.095
_refine_ls_R_factor_all 0.0330
_refine_ls_R_factor_gt 0.0244
_refine_ls_shift/su_max 0.001
_refine_ls_shift/su_mean 0.000
_refine_ls_structure_factor_coef Fsqd
_refine_ls_weighting_details 'w=1/[\s^2^(Fo^2^)+(0.0144P)^2^+4.7855P] where P=(Fo^2^+2Fc^2^)/3'
_refine_ls_weighting_scheme calc
_refine_ls_wR_factor_gt 0.0452
_refine_ls_wR_factor_ref 0.0480
_reflns_Friedel_coverage 0.000
_reflns_number_gt 2748
_reflns_number_total 3211
_reflns_threshold_expression 'I > 2\s(I)'
_cod_data_source_file d5dt01833a2.cif
_cod_data_source_block 1-5_mor1761
_cod_depositor_comments 'Adding full bibliography for 7719387--7719420.cif.'
_cod_database_code 7719395
_shelx_shelxl_version_number 2018/3
_chemical_oxdiff_formula 'C21 H22 N4 O6 Cl Fe I2'
_chemical_oxdiff_usercomment 'Eoin, EP49_1'
_shelx_space_group_comment
;
The symmetry employed for this shelxl refinement is uniquely defined
by the following loop, which should always be used as a source of
symmetry information in preference to the above space-group names.
They are only intended as comments.
;
_shelx_estimated_absorpt_t_max 0.901
_shelx_estimated_absorpt_t_min 0.544
_reflns_odcompleteness_completeness 100.00
_reflns_odcompleteness_iscentric 1
_reflns_odcompleteness_theta 26.32
_olex2_refinement_description
;
1. Fixed Uiso
 At 1.2 times of:
  All C(H) groups, All C(H,H) groups
2. Restrained distances
 C11-C10
 1.51 with sigma of 0.02
 C11-C12
 1.51 with sigma of 0.02
 H12B-C12
 0.99 with sigma of 0.001
 H12A-C12
 0.99 with sigma of 0.001
 C10-N2
 1.49 with sigma of 0.02
 H12A-H12B
 1.598 with sigma of 0.001
 N2-H2
 1 with sigma of 0.02
3. Others
 Fixed Sof: C11(0.5) H11A(0.5) H11B(0.5) C10(0.5) H10A(0.5) H10B(0.5) C12(0.5)
 H12A(0.5) H12B(0.5)
4.a Secondary CH2 refined with riding coordinates:
 C8(H8A,H8B), C9(H9A,H9B), C11(H11A,H11B), C10(H10A,H10B)
4.b Aromatic/amide H refined with riding coordinates:
 C3(H3), C5(H5), C2(H2A), C7(H7)
;
_olex2_submission_special_instructions 'No special instructions were received'
_oxdiff_exptl_absorpt_empirical_details
;
Empirical correction (ABSPACK) includes:
- Absorption correction using spherical harmonics
- Frame scaling
;
_oxdiff_exptl_absorpt_empirical_full_max 1.331
_oxdiff_exptl_absorpt_empirical_full_min 0.846

loop_
_space_group_symop_operation_xyz
'x, y, z'
'-x, y, -z+1/2'
'x+1/2, y+1/2, z'
'-x+1/2, y+1/2, -z+1/2'
'-x, -y, -z'
'x, -y, z-1/2'
'-x+1/2, -y+1/2, -z'
'x+1/2, -y+1/2, z-1/2'

loop_
_atom_site_label
_atom_site_type_symbol
_atom_site_fract_x
_atom_site_fract_y
_atom_site_fract_z
_atom_site_U_iso_or_equiv
_atom_site_adp_type
_atom_site_occupancy
_atom_site_site_symmetry_order
_atom_site_calc_flag
_atom_site_refinement_flags_posn
_atom_site_refinement_flags_adp
_atom_site_refinement_flags_occupancy
_atom_site_disorder_assembly
_atom_site_disorder_group
I I 0.72553(2) 0.49986(2) -0.15144(2) 0.01915(5) Uani 1 1 d . . . . .
Fe Fe 0.500000 0.23165(2) 0.250000 0.01288(10) Uani 1 2 d S T P . .
Cl Cl 0.500000 0.15572(4) 0.750000 0.02543(19) Uani 1 2 d S T P . .
O1 O 0.45630(12) 0.29558(8) 0.11226(17) 0.0158(3) Uani 1 1 d . . . . .
O3 O 0.41666(15) 0.11506(10) 0.7853(2) 0.0342(5) Uani 1 1 d . . . . .
N1 N 0.64684(15) 0.23328(9) 0.22307(19) 0.0142(4) Uani 1 1 d . . . . .
N2 N 0.55416(16) 0.16261(10) 0.3952(2) 0.0203(4) Uani 1 1 d D . . . .
O2 O 0.45580(17) 0.19714(11) 0.6338(2) 0.0424(6) Uani 1 1 d . . . . .
C1 C 0.51866(18) 0.33681(11) 0.0604(2) 0.0141(4) Uani 1 1 d . . . . .
C6 C 0.63135(18) 0.33097(11) 0.0787(2) 0.0142(4) Uani 1 1 d . . . . .
C3 C 0.52834(18) 0.43531(11) -0.0795(2) 0.0165(5) Uani 1 1 d . . . . .
H3 H 0.493409 0.470860 -0.133091 0.020 Uiso 1 1 calc R U . . .
C5 C 0.69048(18) 0.37751(11) 0.0172(2) 0.0165(5) Uani 1 1 d . . . . .
H5 H 0.765895 0.373389 0.029403 0.020 Uiso 1 1 calc R U . . .
C2 C 0.46994(18) 0.39006(11) -0.0204(2) 0.0151(4) Uani 1 1 d . . . . .
H2A H 0.394541 0.394814 -0.034485 0.018 Uiso 1 1 calc R U . . .
C8 C 0.71632(19) 0.18409(12) 0.3054(3) 0.0196(5) Uani 1 1 d . . . . .
H8A H 0.790450 0.200959 0.328915 0.023 Uiso 1 1 calc R U . . .
H8B H 0.716515 0.142032 0.253557 0.023 Uiso 1 1 calc R U . . .
C7 C 0.68911(17) 0.27797(11) 0.1578(2) 0.0151(5) Uani 1 1 d . . . . .
H7 H 0.764071 0.275929 0.161863 0.018 Uiso 1 1 calc R U . . .
C4 C 0.63941(19) 0.42885(11) -0.0603(2) 0.0169(5) Uani 1 1 d . . . . .
C9 C 0.67136(18) 0.17276(13) 0.4354(2) 0.0194(5) Uani 1 1 d . . . . .
H9A H 0.705036 0.133186 0.485037 0.023 Uiso 1 1 calc R U . . .
H9B H 0.686441 0.211722 0.497131 0.023 Uiso 1 1 calc R U . . .
C11 C 0.5217(4) 0.0613(2) 0.2688(7) 0.0170(13) Uani 0.5 1 d D . P A -1
H11A H 0.509238 0.013282 0.280972 0.020 Uiso 0.5 1 calc R U P A -1
H11B H 0.596967 0.066786 0.258488 0.020 Uiso 0.5 1 calc R U P A -1
C10 C 0.5056(4) 0.0974(2) 0.3956(5) 0.0163(10) Uani 0.5 1 d D . P A -1
H10A H 0.428408 0.101812 0.396242 0.020 Uiso 0.5 1 calc R U P A -1
H10B H 0.539239 0.072365 0.478672 0.020 Uiso 0.5 1 calc R U P A -1
C12 C 0.4494(5) 0.0847(3) 0.1374(6) 0.0179(11) Uani 0.5 1 d D . P A -1
H12A H 0.3766(12) 0.0675(18) 0.137(3) 0.021 Uiso 0.5 1 d D U P B -1
H12B H 0.4721(19) 0.068(2) 0.053(2) 0.021 Uiso 0.5 1 d D U P C -1
H2 H 0.525(3) 0.1765(17) 0.473(3) 0.056(11) Uiso 1 1 d D . . . .

loop_
_atom_site_aniso_label
_atom_site_aniso_U_11
_atom_site_aniso_U_22
_atom_site_aniso_U_33
_atom_site_aniso_U_23
_atom_site_aniso_U_13
_atom_site_aniso_U_12
I 0.02014(9) 0.01354(8) 0.02528(9) -0.00022(6) 0.00819(6) -0.00374(6)
Fe 0.0109(2) 0.0107(2) 0.0167(2) 0.000 0.00171(17) 0.000
Cl 0.0194(4) 0.0273(5) 0.0323(5) 0.000 0.0117(4) 0.000
O1 0.0114(8) 0.0145(8) 0.0214(8) 0.0028(7) 0.0028(6) -0.0004(6)
O3 0.0300(11) 0.0427(12) 0.0310(11) 0.0002(9) 0.0085(9) -0.0163(9)
N1 0.0143(9) 0.0115(9) 0.0164(9) -0.0017(8) 0.0019(8) 0.0012(7)
N2 0.0162(10) 0.0182(10) 0.0241(11) 0.0066(9) -0.0024(9) -0.0049(8)
O2 0.0308(11) 0.0454(13) 0.0566(14) 0.0253(11) 0.0230(11) 0.0179(10)
C1 0.0150(11) 0.0134(11) 0.0136(11) -0.0033(9) 0.0022(9) -0.0009(9)
C6 0.0135(11) 0.0124(11) 0.0169(11) -0.0027(9) 0.0029(9) 0.0002(8)
C3 0.0179(12) 0.0140(11) 0.0170(11) -0.0019(9) 0.0019(9) 0.0019(9)
C5 0.0136(11) 0.0174(12) 0.0188(12) -0.0034(9) 0.0039(9) -0.0015(9)
C2 0.0110(10) 0.0144(11) 0.0185(11) -0.0022(9) -0.0008(9) -0.0004(8)
C8 0.0155(12) 0.0201(12) 0.0242(13) 0.0056(10) 0.0065(10) 0.0076(9)
C7 0.0103(10) 0.0178(11) 0.0173(11) -0.0039(9) 0.0030(9) 0.0012(9)
C4 0.0195(12) 0.0127(11) 0.0204(12) -0.0024(9) 0.0084(10) -0.0050(9)
C9 0.0127(11) 0.0247(13) 0.0204(12) 0.0029(10) 0.0026(9) 0.0034(9)
C11 0.012(4) 0.014(2) 0.023(4) 0.004(2) -0.002(3) -0.0009(16)
C10 0.015(3) 0.014(3) 0.019(3) 0.004(2) 0.002(2) -0.002(2)
C12 0.020(3) 0.011(2) 0.022(3) -0.003(2) 0.005(2) -0.002(2)

loop_
_atom_type_symbol
_atom_type_description
_atom_type_scat_dispersion_real
_atom_type_scat_dispersion_imag
_atom_type_scat_source
C C 0.0033 0.0016 'International Tables Vol C Tables 4.2.6.8 and 6.1.1.4'
H H 0.0000 0.0000 'International Tables Vol C Tables 4.2.6.8 and 6.1.1.4'
Cl Cl 0.1484 0.1585 'International Tables Vol C Tables 4.2.6.8 and 6.1.1.4'
Fe Fe 0.3463 0.8444 'International Tables Vol C Tables 4.2.6.8 and 6.1.1.4'
I I -0.4742 1.8119 'International Tables Vol C Tables 4.2.6.8 and 6.1.1.4'
N N 0.0061 0.0033 'International Tables Vol C Tables 4.2.6.8 and 6.1.1.4'
O O 0.0106 0.0060 'International Tables Vol C Tables 4.2.6.8 and 6.1.1.4'

loop_
_exptl_crystal_face_index_h
_exptl_crystal_face_index_k
_exptl_crystal_face_index_l
_exptl_crystal_face_perp_dist
1 -28 1 0.0167
10 -2 -13 0.0830
-10 0 13 0.1053
1 28 -3 0.0175
0 -4 -14 0.0534
10 1 10 0.0359
-10 -1 -10 0.0416
12 0 8 0.0421
-1 28 -1 0.0165
-8 -12 -9 0.0330
-16 -9 -1 0.0588
2 -28 2 0.0165

loop_
_geom_angle_atom_site_label_1
_geom_angle_atom_site_label_2
_geom_angle_atom_site_label_3
_geom_angle
_geom_angle_site_symmetry_1
_geom_angle_site_symmetry_3
_geom_angle_publ_flag
O1 Fe O1 93.67(10) 2_655 . ?
O1 Fe N1 85.75(7) . 2_655 ?
O1 Fe N1 85.75(7) 2_655 . ?
O1 Fe N1 92.92(7) . . ?
O1 Fe N1 92.92(7) 2_655 2_655 ?
O1 Fe N2 86.57(8) . 2_655 ?
O1 Fe N2 86.57(8) 2_655 . ?
O1 Fe N2 177.14(8) 2_655 2_655 ?
O1 Fe N2 177.14(8) . . ?
N1 Fe N1 178.06(11) . 2_655 ?
N1 Fe N2 97.08(8) . 2_655 ?
N1 Fe N2 84.26(8) . . ?
N1 Fe N2 84.26(8) 2_655 2_655 ?
N1 Fe N2 97.08(8) 2_655 . ?
N2 Fe N2 93.32(12) 2_655 . ?
O3 Cl O3 110.50(18) . 2_656 ?
O3 Cl O2 109.34(11) 2_656 . ?
O3 Cl O2 109.04(12) . . ?
O3 Cl O2 109.34(11) . 2_656 ?
O3 Cl O2 109.04(12) 2_656 2_656 ?
O2 Cl O2 109.6(2) . 2_656 ?
C1 O1 Fe 126.47(14) . . ?
C8 N1 Fe 114.16(14) . . ?
C7 N1 Fe 126.05(16) . . ?
C7 N1 C8 119.00(19) . . ?
Fe N2 H2 104(2) . . ?
C9 N2 Fe 106.68(14) . . ?
C9 N2 H2 106(2) . . ?
C10 N2 Fe 122.3(2) . . ?
C10 N2 C9 122.1(3) . . ?
C10 N2 H2 92(2) . . ?
O1 C1 C6 124.7(2) . . ?
O1 C1 C2 117.7(2) . . ?
C2 C1 C6 117.6(2) . . ?
C1 C6 C7 122.2(2) . . ?
C5 C6 C1 120.1(2) . . ?
C5 C6 C7 117.8(2) . . ?
C2 C3 H3 120.1 . . ?
C2 C3 C4 119.8(2) . . ?
C4 C3 H3 120.1 . . ?
C6 C5 H5 119.9 . . ?
C4 C5 C6 120.3(2) . . ?
C4 C5 H5 119.9 . . ?
C1 C2 H2A 119.0 . . ?
C3 C2 C1 121.9(2) . . ?
C3 C2 H2A 119.0 . . ?
N1 C8 H8A 110.4 . . ?
N1 C8 H8B 110.4 . . ?
N1 C8 C9 106.63(18) . . ?
H8A C8 H8B 108.6 . . ?
C9 C8 H8A 110.4 . . ?
C9 C8 H8B 110.4 . . ?
N1 C7 C6 124.9(2) . . ?
N1 C7 H7 117.6 . . ?
C6 C7 H7 117.6 . . ?
C3 C4 I 118.38(17) . . ?
C5 C4 I 121.21(17) . . ?
C5 C4 C3 120.4(2) . . ?
N2 C9 C8 108.3(2) . . ?
N2 C9 H9A 110.0 . . ?
N2 C9 H9B 110.0 . . ?
C8 C9 H9A 110.0 . . ?
C8 C9 H9B 110.0 . . ?
H9A C9 H9B 108.4 . . ?
H11A C11 H11B 107.6 . . ?
C10 C11 H11A 108.7 . . ?
C10 C11 H11B 108.7 . . ?
C10 C11 C12 114.2(4) . . ?
C12 C11 H11A 108.7 . . ?
C12 C11 H11B 108.7 . . ?
N2 C10 C11 108.1(4) . . ?
N2 C10 H10A 110.1 . . ?
N2 C10 H10B 110.1 . . ?
C11 C10 H10A 110.1 . . ?
C11 C10 H10B 110.1 . . ?
H10A C10 H10B 108.4 . . ?
C11 C12 H12A 108(2) . . ?
C11 C12 H12B 113(2) . . ?
H12A C12 H12B 107.62(15) . . ?

loop_
_geom_bond_atom_site_label_1
_geom_bond_atom_site_label_2
_geom_bond_distance
_geom_bond_site_symmetry_2
_geom_bond_publ_flag
I C4 2.105(2) . ?
Fe O1 1.8805(16) 2_655 ?
Fe O1 1.8805(16) . ?
Fe N1 1.9407(18) . ?
Fe N1 1.9407(18) 2_655 ?
Fe N2 2.024(2) 2_655 ?
Fe N2 2.024(2) . ?
Cl O3 1.4353(18) . ?
Cl O3 1.4353(18) 2_656 ?
Cl O2 1.445(2) . ?
Cl O2 1.445(2) 2_656 ?
O1 C1 1.318(3) . ?
N1 C8 1.469(3) . ?
N1 C7 1.284(3) . ?
N2 C9 1.486(3) . ?
N2 C10 1.452(5) . ?
N2 H2 0.956(18) . ?
C1 C6 1.419(3) . ?
C1 C2 1.409(3) . ?
C6 C5 1.410(3) . ?
C6 C7 1.440(3) . ?
C3 H3 0.9500 . ?
C3 C2 1.374(3) . ?
C3 C4 1.399(3) . ?
C5 H5 0.9500 . ?
C5 C4 1.375(3) . ?
C2 H2A 0.9500 . ?
C8 H8A 0.9900 . ?
C8 H8B 0.9900 . ?
C8 C9 1.520(3) . ?
C7 H7 0.9500 . ?
C9 H9A 0.9900 . ?
C9 H9B 0.9900 . ?
C11 H11A 0.9900 . ?
C11 H11B 0.9900 . ?
C11 C10 1.496(8) . ?
C11 C12 1.520(7) . ?
C10 H10A 0.9900 . ?
C10 H10B 0.9900 . ?
C12 H12A 0.9900(10) . ?
C12 H12B 0.9900(10) . ?

loop_
_geom_torsion_atom_site_label_1
_geom_torsion_atom_site_label_2
_geom_torsion_atom_site_label_3
_geom_torsion_atom_site_label_4
_geom_torsion
_geom_torsion_site_symmetry_1
_geom_torsion_site_symmetry_2
_geom_torsion_site_symmetry_3
_geom_torsion_site_symmetry_4
_geom_torsion_publ_flag
Fe O1 C1 C6 13.9(3) . . . . ?
Fe O1 C1 C2 -166.94(15) . . . . ?
Fe N1 C8 C9 -29.2(2) . . . . ?
Fe N1 C7 C6 -7.7(3) . . . . ?
Fe N2 C9 C8 -43.4(2) . . . . ?
Fe N2 C10 C11 64.5(4) . . . . ?
O1 Fe O1 C1 67.69(16) 2_655 . . . ?
O1 C1 C6 C5 179.3(2) . . . . ?
O1 C1 C6 C7 0.0(3) . . . . ?
O1 C1 C2 C3 -179.6(2) . . . . ?
N1 Fe O1 C1 -18.24(18) . . . . ?
N1 Fe O1 C1 160.35(18) 2_655 . . . ?
N1 C8 C9 N2 47.3(3) . . . . ?
N2 Fe O1 C1 -115.17(18) 2_655 . . . ?
C1 C6 C5 C4 0.2(3) . . . . ?
C1 C6 C7 N1 -3.0(4) . . . . ?
C6 C1 C2 C3 -0.3(3) . . . . ?
C6 C5 C4 I 179.22(16) . . . . ?
C6 C5 C4 C3 -0.2(3) . . . . ?
C5 C6 C7 N1 177.7(2) . . . . ?
C2 C1 C6 C5 0.1(3) . . . . ?
C2 C1 C6 C7 -179.2(2) . . . . ?
C2 C3 C4 I -179.49(17) . . . . ?
C2 C3 C4 C5 0.0(3) . . . . ?
C8 N1 C7 C6 -176.9(2) . . . . ?
C7 N1 C8 C9 141.2(2) . . . . ?
C7 C6 C5 C4 179.5(2) . . . . ?
C4 C3 C2 C1 0.3(3) . . . . ?
C9 N2 C10 C11 -78.2(4) . . . . ?
C10 N2 C9 C8 104.3(3) . . . . ?
C12 C11 C10 N2 -75.3(5) . . . . ?

loop_
_exptl_oxdiff_crystal_face_indexfrac_h
_exptl_oxdiff_crystal_face_indexfrac_k
_exptl_oxdiff_crystal_face_indexfrac_l
_exptl_oxdiff_crystal_face_x
_exptl_oxdiff_crystal_face_y
_exptl_oxdiff_crystal_face_z
0.8480 -28.2886 0.7211 -0.2310 -0.9613 0.1503
9.7484 -1.9020 -12.8974 0.0286 0.1063 0.9939
-9.6828 -0.3182 12.9553 -0.0467 -0.1818 -0.9822
0.5354 27.8974 -2.5435 0.2341 0.9722 -0.0089
0.0275 -3.6525 -13.5860 0.5429 -0.0694 0.8370
10.2288 1.0439 9.7545 -0.9209 0.1208 -0.3707
-9.7953 -1.1863 -10.0364 0.9097 -0.1192 0.3978
12.4982 0.2271 8.0147 -0.9688 0.1276 -0.2127
-0.9138 28.2904 -0.6564 0.2317 0.9603 -0.1556
-8.4846 -11.6688 -9.4390 0.7596 -0.4646 0.4552
-16.2794 -9.2932 -1.3091 0.8322 -0.5115 -0.2141
2.0061 -27.8639 1.7921 -0.3322 -0.9370 0.1084
